data_7150688
loop_
_publ_author_name
'Schindler, Diana'
'Ei\&smann, Frank'
'Weber, Edwin'

_publ_section_title
;
 Rigid rod and tetrahedral hybrid compounds featuring nucleobase and
 nucleoside end-capped structures
;
_journal_issue 17
_journal_name_full 'Organic &amp; Biomolecular Chemistry'
_journal_page_first 3549
_journal_page_last 3560
_journal_paper_doi 10.1039/b904889h
_journal_volume 7
_journal_year 2009
_chemical_formula_moiety 'C12 H6 N4 O4, 2(C2 H6 O S)'
_chemical_formula_sum 'C16 H18 N4 O6 S2'
_chemical_formula_weight 426.46
_chemical_name_common 1,4-Bis(pyrimidine-2,4-dione-5-yl)butadiyne
_chemical_name_systematic
;
1,4-Bis(pyrimidine-2,4-dione-5-yl)butadiyne
;
_space_group_IT_number 14
_symmetry_cell_setting monoclinic
_symmetry_space_group_name_Hall '-P 2ybc'
_symmetry_space_group_name_H-M 'P 1 21/c 1'
_atom_sites_solution_hydrogens geom
_atom_sites_solution_primary direct
_atom_sites_solution_secondary difmap
_audit_creation_method SHELXL-97
_cell_angle_alpha 90.00
_cell_angle_beta 102.961(13)
_cell_angle_gamma 90.00
_cell_formula_units_Z 4
_cell_length_a 17.635(3)
_cell_length_b 11.989(3)
_cell_length_c 9.298(2)
_cell_measurement_reflns_used 3278
_cell_measurement_temperature 90(2)
_cell_measurement_theta_max 24.43
_cell_measurement_theta_min 2.37
_cell_volume 1915.8(7)
_computing_cell_refinement 'SAINT-NT (Bruker, 2004)'
_computing_data_collection 'APEX2 (Bruker, 2004)'
_computing_data_reduction 'SAINT-NT (Bruker, 2004)'
_computing_molecular_graphics 'SHELXTL (Sheldrick, 2008)'
_computing_publication_material 'SHELXTL (Sheldrick, 2008)'
_computing_structure_refinement 'SHELXL97 (Sheldrick, 2008)'
_computing_structure_solution 'SHELXS97 (Sheldrick, 2008)'
_diffrn_ambient_temperature 90(2)
_diffrn_measured_fraction_theta_full 1.000
_diffrn_measured_fraction_theta_max 1.000
_diffrn_measurement_device_type 'Bruker Kappa APEXII CCD'
_diffrn_measurement_method '\f and \w'
_diffrn_radiation_monochromator graphite
_diffrn_radiation_source 'fine-focus sealed tube'
_diffrn_radiation_type MoK\a
_diffrn_radiation_wavelength 0.71073
_diffrn_reflns_av_R_equivalents 0.0828
_diffrn_reflns_av_sigmaI/netI 0.0533
_diffrn_reflns_limit_h_max 20
_diffrn_reflns_limit_h_min -20
_diffrn_reflns_limit_k_max 14
_diffrn_reflns_limit_k_min -14
_diffrn_reflns_limit_l_max 11
_diffrn_reflns_limit_l_min -11
_diffrn_reflns_number 31536
_diffrn_reflns_theta_full 25.00
_diffrn_reflns_theta_max 25.00
_diffrn_reflns_theta_min 2.07
_exptl_absorpt_coefficient_mu 0.320
_exptl_absorpt_correction_T_max 0.9811
_exptl_absorpt_correction_T_min 0.9566
_exptl_absorpt_correction_type multi-scan
_exptl_absorpt_process_details '(SADABS; Sheldrick, 2004)'
_exptl_crystal_colour colourless
_exptl_crystal_density_diffrn 1.479
_exptl_crystal_density_method 'not measured'
_exptl_crystal_description block
_exptl_crystal_F_000 888
_exptl_crystal_size_max 0.14
_exptl_crystal_size_mid 0.08
_exptl_crystal_size_min 0.06
_refine_diff_density_max 0.565
_refine_diff_density_min -0.374
_refine_diff_density_rms 0.071
_refine_ls_extinction_method none
_refine_ls_goodness_of_fit_ref 1.048
_refine_ls_hydrogen_treatment mixed
_refine_ls_matrix_type full
_refine_ls_number_parameters 273
_refine_ls_number_reflns 3370
_refine_ls_number_restraints 0
_refine_ls_restrained_S_all 1.048
_refine_ls_R_factor_all 0.0733
_refine_ls_R_factor_gt 0.0466
_refine_ls_shift/su_max 0.001
_refine_ls_shift/su_mean 0.000
_refine_ls_structure_factor_coef Fsqd
_refine_ls_weighting_details 'calc w=1/[\s^2^(Fo^2^)+(0.0658P)^2^+0.1786P] where P=(Fo^2^+2Fc^2^)/3'
_refine_ls_weighting_scheme calc
_refine_ls_wR_factor_gt 0.1114
_refine_ls_wR_factor_ref 0.1217
_reflns_number_gt 2463
_reflns_number_total 3370
_reflns_threshold_expression >2sigma(I)
_cod_data_source_file b904889h.txt
_cod_data_source_block schind_1
_cod_original_cell_volume 1915.7(7)
_cod_original_sg_symbol_H-M 'P 21/c'
_cod_database_code 7150688

loop_
_symmetry_equiv_pos_as_xyz
'x, y, z'
'-x, y+1/2, -z+1/2'
'-x, -y, -z'
'x, -y-1/2, z-1/2'

loop_
_atom_site_label
_atom_site_type_symbol
_atom_site_fract_x
_atom_site_fract_y
_atom_site_fract_z
_atom_site_U_iso_or_equiv
_atom_site_adp_type
_atom_site_occupancy
_atom_site_symmetry_multiplicity
_atom_site_calc_flag
_atom_site_refinement_flags
_atom_site_disorder_assembly
_atom_site_disorder_group
O1 O -0.01845(11) 0.54124(16) 0.7920(2) 0.0278(5) Uani 1 1 d . . .
O2 O 0.16428(11) 0.57666(16) 0.5199(2) 0.0271(5) Uani 1 1 d . . .
O3 O 0.53646(12) 1.25377(16) 0.2488(2) 0.0355(6) Uani 1 1 d . . .
O4 O 0.33854(11) 1.21544(16) 0.4853(2) 0.0279(5) Uani 1 1 d . . .
N1 N 0.02909(13) 0.71595(19) 0.7641(2) 0.0191(5) Uani 1 1 d . . .
N2 N 0.07506(12) 0.5610(2) 0.6608(3) 0.0206(5) Uani 1 1 d . . .
N3 N 0.49068(13) 1.07884(19) 0.2734(3) 0.0220(6) Uani 1 1 d . . .
N4 N 0.43830(13) 1.2315(2) 0.3685(3) 0.0247(6) Uani 1 1 d . . .
C1 C 0.07736(14) 0.7836(2) 0.7080(3) 0.0202(6) Uani 1 1 d . . .
H1 H 0.0773 0.8615 0.7265 0.024 Uiso 1 1 calc R . .
C2 C 0.02537(16) 0.6018(2) 0.7423(3) 0.0212(6) Uani 1 1 d . . .
C3 C 0.12450(15) 0.6234(2) 0.5953(3) 0.0189(6) Uani 1 1 d . . .
C4 C 0.12546(15) 0.7421(2) 0.6262(3) 0.0189(6) Uani 1 1 d . . .
C5 C 0.17648(15) 0.8109(2) 0.5650(3) 0.0207(6) Uani 1 1 d . . .
C6 C 0.22328(16) 0.8638(2) 0.5157(3) 0.0207(6) Uani 1 1 d . . .
C7 C 0.27871(16) 0.9256(2) 0.4678(3) 0.0225(7) Uani 1 1 d . . .
C8 C 0.32930(16) 0.9799(2) 0.4344(3) 0.0203(6) Uani 1 1 d . . .
C9 C 0.38572(15) 1.0498(2) 0.3914(3) 0.0210(6) Uani 1 1 d . . .
C10 C 0.38411(15) 1.1694(2) 0.4215(3) 0.0211(6) Uani 1 1 d . . .
C11 C 0.49150(15) 1.1927(2) 0.2935(3) 0.0243(7) Uani 1 1 d . . .
C12 C 0.43950(15) 1.0106(2) 0.3198(3) 0.0211(6) Uani 1 1 d . . .
H12 H 0.4414 0.9328 0.3016 0.025 Uiso 1 1 calc R . .
H1N H -0.0028(16) 0.741(2) 0.819(3) 0.028(8) Uiso 1 1 d . . .
H2N H 0.0697(16) 0.484(3) 0.631(3) 0.035(9) Uiso 1 1 d . . .
H3N H 0.5268(18) 1.044(3) 0.218(3) 0.043(9) Uiso 1 1 d . . .
H4N H 0.4373(17) 1.308(3) 0.383(3) 0.038(9) Uiso 1 1 d . . .
S1 S 0.13209(4) 0.20356(6) 0.00994(7) 0.0187(2) Uani 1 1 d . . .
O5 O 0.06368(10) 0.16956(15) 0.0753(2) 0.0200(4) Uani 1 1 d . . .
C13 C 0.21593(15) 0.1757(2) 0.1522(3) 0.0234(7) Uani 1 1 d . . .
H13A H 0.2092 0.2089 0.2449 0.035 Uiso 1 1 calc R . .
H13B H 0.2619 0.2080 0.1254 0.035 Uiso 1 1 calc R . .
H13C H 0.2228 0.0949 0.1647 0.035 Uiso 1 1 calc R . .
C14 C 0.13405(16) 0.3526(2) 0.0138(3) 0.0237(7) Uani 1 1 d . . .
H14A H 0.0899 0.3818 -0.0601 0.035 Uiso 1 1 calc R . .
H14B H 0.1828 0.3791 -0.0083 0.035 Uiso 1 1 calc R . .
H14C H 0.1305 0.3788 0.1120 0.035 Uiso 1 1 calc R . .
S2 S 0.64836(4) -0.00038(6) 0.04569(8) 0.0260(2) Uani 1 1 d . . .
O6 O 0.58041(11) -0.03390(17) 0.1116(2) 0.0311(5) Uani 1 1 d . . .
C15 C 0.73191(16) -0.0462(2) 0.1761(3) 0.0259(7) Uani 1 1 d . . .
H15A H 0.7287 -0.0215 0.2750 0.039 Uiso 1 1 calc R . .
H15B H 0.7786 -0.0147 0.1513 0.039 Uiso 1 1 calc R . .
H15C H 0.7346 -0.1279 0.1741 0.039 Uiso 1 1 calc R . .
C16 C 0.66076(19) 0.1459(3) 0.0747(4) 0.0414(9) Uani 1 1 d . . .
H16A H 0.6185 0.1857 0.0079 0.062 Uiso 1 1 calc R . .
H16B H 0.7108 0.1688 0.0550 0.062 Uiso 1 1 calc R . .
H16C H 0.6598 0.1637 0.1771 0.062 Uiso 1 1 calc R . .
Cg1 C 0.1999 0.8374 0.5403 0.010 Uiso 0.00 1 d P . .
Cg2 C 0.3040 0.9527 0.4511 0.010 Uiso 0.00 1 d P . .

loop_
_atom_site_aniso_label
_atom_site_aniso_U_11
_atom_site_aniso_U_22
_atom_site_aniso_U_33
_atom_site_aniso_U_23
_atom_site_aniso_U_13
_atom_site_aniso_U_12
O1 0.0303(11) 0.0192(11) 0.0405(12) 0.0006(9) 0.0223(10) -0.0033(9)
O2 0.0317(11) 0.0212(11) 0.0347(12) -0.0011(9) 0.0211(10) 0.0012(9)
O3 0.0340(12) 0.0215(12) 0.0595(15) 0.0012(10) 0.0285(11) -0.0058(10)
O4 0.0315(11) 0.0225(11) 0.0352(12) -0.0007(9) 0.0189(10) 0.0033(9)
N1 0.0213(12) 0.0170(13) 0.0231(13) -0.0012(10) 0.0133(11) 0.0010(10)
N2 0.0223(13) 0.0143(13) 0.0265(13) 0.0018(11) 0.0083(11) 0.0009(10)
N3 0.0212(13) 0.0186(14) 0.0305(14) 0.0004(11) 0.0148(11) 0.0002(10)
N4 0.0261(13) 0.0156(14) 0.0352(15) 0.0004(11) 0.0129(11) -0.0012(11)
C1 0.0213(14) 0.0172(15) 0.0228(15) -0.0006(12) 0.0062(12) 0.0001(12)
C2 0.0225(15) 0.0178(15) 0.0250(16) 0.0018(13) 0.0090(13) 0.0024(12)
C3 0.0210(15) 0.0203(16) 0.0170(15) 0.0022(12) 0.0074(12) -0.0008(12)
C4 0.0209(14) 0.0172(15) 0.0192(14) -0.0012(12) 0.0058(12) -0.0033(11)
C5 0.0227(15) 0.0195(15) 0.0214(15) -0.0016(12) 0.0084(12) 0.0022(12)
C6 0.0235(15) 0.0169(15) 0.0228(15) -0.0018(12) 0.0077(13) 0.0011(12)
C7 0.0270(16) 0.0181(16) 0.0238(16) -0.0029(12) 0.0083(13) 0.0040(13)
C8 0.0226(15) 0.0174(15) 0.0247(15) -0.0019(12) 0.0130(13) -0.0016(12)
C9 0.0208(15) 0.0200(15) 0.0228(15) 0.0025(12) 0.0066(12) 0.0015(12)
C10 0.0196(15) 0.0222(16) 0.0233(15) -0.0030(12) 0.0088(13) -0.0011(12)
C11 0.0204(15) 0.0194(16) 0.0351(17) 0.0004(13) 0.0107(13) -0.0011(12)
C12 0.0203(15) 0.0162(15) 0.0273(16) 0.0025(12) 0.0066(12) -0.0014(12)
S1 0.0194(4) 0.0167(4) 0.0224(4) -0.0004(3) 0.0098(3) -0.0009(3)
O5 0.0190(10) 0.0159(10) 0.0286(11) 0.0000(8) 0.0129(8) 0.0000(8)
C13 0.0228(15) 0.0230(16) 0.0262(16) -0.0017(13) 0.0095(13) -0.0025(12)
C14 0.0226(15) 0.0183(16) 0.0323(17) 0.0024(13) 0.0110(13) -0.0005(12)
S2 0.0266(4) 0.0256(4) 0.0278(4) 0.0061(3) 0.0107(3) 0.0055(3)
O6 0.0251(11) 0.0236(12) 0.0479(13) 0.0007(10) 0.0151(10) 0.0047(9)
C15 0.0275(16) 0.0234(17) 0.0280(16) 0.0040(13) 0.0089(13) 0.0020(13)
C16 0.0375(19) 0.0242(18) 0.070(2) 0.0135(17) 0.0267(18) 0.0066(15)

loop_
_atom_type_symbol
_atom_type_description
_atom_type_scat_dispersion_real
_atom_type_scat_dispersion_imag
_atom_type_scat_source
C C 0.0033 0.0016 'International Tables Vol C Tables 4.2.6.8 and 6.1.1.4'
H H 0.0000 0.0000 'International Tables Vol C Tables 4.2.6.8 and 6.1.1.4'
N N 0.0061 0.0033 'International Tables Vol C Tables 4.2.6.8 and 6.1.1.4'
O O 0.0106 0.0060 'International Tables Vol C Tables 4.2.6.8 and 6.1.1.4'
S S 0.1246 0.1234 'International Tables Vol C Tables 4.2.6.8 and 6.1.1.4'

loop_
_geom_angle_atom_site_label_1
_geom_angle_atom_site_label_2
_geom_angle_atom_site_label_3
_geom_angle
_geom_angle_site_symmetry_1
_geom_angle_site_symmetry_3
_geom_angle_publ_flag
C1 N1 C2 123.1(2) . . ?
C1 N1 H1N 123.4(19) . . ?
C2 N1 H1N 113.5(19) . . ?
C2 N2 C3 126.3(2) . . ?
C2 N2 H2N 118.0(17) . . ?
C3 N2 H2N 114.8(17) . . ?
C12 N3 C11 122.8(2) . . ?
C12 N3 H3N 117.5(19) . . ?
C11 N3 H3N 119.6(19) . . ?
C11 N4 C10 127.2(3) . . ?
C11 N4 H4N 116.6(19) . . ?
C10 N4 H4N 116.3(19) . . ?
C4 C1 N1 121.4(3) . . ?
C4 C1 H1 119.3 . . ?
N1 C1 H1 119.3 . . ?
O1 C2 N2 122.2(3) . . ?
O1 C2 N1 123.0(2) . . ?
N2 C2 N1 114.8(2) . . ?
O2 C3 N2 119.9(2) . . ?
O2 C3 C4 125.2(2) . . ?
N2 C3 C4 114.9(2) . . ?
C1 C4 C5 122.7(3) . . ?
C1 C4 C3 119.4(2) . . ?
C5 C4 C3 117.9(2) . . ?
C1 C4 Cg1 123.7(2) . . ?
C5 C4 Cg1 1.26(11) . . ?
C3 C4 Cg1 116.94(18) . . ?
Cg1 C5 C6 0.0(3) . . ?
Cg1 C5 C4 175.8(4) . . ?
C6 C5 C4 175.8(3) . . ?
Cg1 C6 C5 0.0(2) . . ?
Cg1 C6 C7 176.7(4) . . ?
C5 C6 C7 176.7(3) . . ?
Cg1 C6 Cg2 175.6(3) . . ?
C5 C6 Cg2 175.6(2) . . ?
C7 C6 Cg2 1.14(12) . . ?
Cg2 C7 C8 0.0(2) . . ?
Cg2 C7 C6 176.2(4) . . ?
C8 C7 C6 176.2(3) . . ?
Cg2 C7 Cg1 175.2(3) . . ?
C8 C7 Cg1 175.2(2) . . ?
C6 C7 Cg1 1.01(12) . . ?
Cg2 C8 C7 0.0(2) . . ?
Cg2 C8 C9 176.3(4) . . ?
C7 C8 C9 176.3(3) . . ?
C12 C9 C8 122.9(3) . . ?
C12 C9 C10 118.6(2) . . ?
C8 C9 C10 118.6(2) . . ?
C12 C9 Cg2 123.6(2) . . ?
C8 C9 Cg2 1.09(12) . . ?
C10 C9 Cg2 117.73(19) . . ?
O4 C10 N4 120.5(3) . . ?
O4 C10 C9 125.1(3) . . ?
N4 C10 C9 114.4(2) . . ?
O3 C11 N4 122.8(3) . . ?
O3 C11 N3 122.5(3) . . ?
N4 C11 N3 114.7(2) . . ?
N3 C12 C9 122.3(3) . . ?
N3 C12 H12 118.9 . . ?
C9 C12 H12 118.9 . . ?
O5 S1 C13 104.69(12) . . ?
O5 S1 C14 105.84(11) . . ?
C13 S1 C14 99.39(13) . . ?
S1 C13 H13A 109.5 . . ?
S1 C13 H13B 109.5 . . ?
H13A C13 H13B 109.5 . . ?
S1 C13 H13C 109.5 . . ?
H13A C13 H13C 109.5 . . ?
H13B C13 H13C 109.5 . . ?
S1 C14 H14A 109.5 . . ?
S1 C14 H14B 109.5 . . ?
H14A C14 H14B 109.5 . . ?
S1 C14 H14C 109.5 . . ?
H14A C14 H14C 109.5 . . ?
H14B C14 H14C 109.5 . . ?
O6 S2 C15 104.61(12) . . ?
O6 S2 C16 106.32(13) . . ?
C15 S2 C16 98.45(15) . . ?
S2 C15 H15A 109.5 . . ?
S2 C15 H15B 109.5 . . ?
H15A C15 H15B 109.5 . . ?
S2 C15 H15C 109.5 . . ?
H15A C15 H15C 109.5 . . ?
H15B C15 H15C 109.5 . . ?
S2 C16 H16A 109.5 . . ?
S2 C16 H16B 109.5 . . ?
H16A C16 H16B 109.5 . . ?
S2 C16 H16C 109.5 . . ?
H16A C16 H16C 109.5 . . ?
H16B C16 H16C 109.5 . . ?
C6 Cg1 C5 180.0(5) . . ?
C6 Cg1 C7 2.3(3) . . ?
C5 Cg1 C7 177.7(3) . . ?
C6 Cg1 C4 177.0(3) . . ?
C5 Cg1 C4 3.0(3) . . ?
C7 Cg1 C4 175.81(11) . . ?
C7 Cg2 C8 180.0(5) . . ?
C7 Cg2 C6 2.6(3) . . ?
C8 Cg2 C6 177.4(3) . . ?
C7 Cg2 C9 177.4(3) . . ?
C8 Cg2 C9 2.6(3) . . ?
C6 Cg2 C9 177.23(11) . . ?

loop_
_geom_bond_atom_site_label_1
_geom_bond_atom_site_label_2
_geom_bond_distance
_geom_bond_site_symmetry_2
_geom_bond_publ_flag
O1 C2 1.224(3) . ?
O2 C3 1.232(3) . ?
O3 C11 1.219(3) . ?
O4 C10 1.231(3) . ?
N1 C1 1.362(3) . ?
N1 C2 1.383(4) . ?
N1 H1N 0.89(3) . ?
N2 C2 1.371(3) . ?
N2 C3 1.389(3) . ?
N2 H2N 0.96(3) . ?
N3 C12 1.358(3) . ?
N3 C11 1.377(4) . ?
N3 H3N 1.00(3) . ?
N4 C11 1.370(4) . ?
N4 C10 1.386(3) . ?
N4 H4N 0.93(3) . ?
C1 C4 1.354(4) . ?
C1 H1 0.9500 . ?
C3 C4 1.451(4) . ?
C4 C5 1.429(4) . ?
C4 Cg1 2.033(3) . ?
C5 Cg1 0.605(3) . ?
C5 C6 1.210(4) . ?
C6 Cg1 0.605(3) . ?
C6 C7 1.377(4) . ?
C6 Cg2 1.977(3) . ?
C7 Cg2 0.600(3) . ?
C7 C8 1.201(4) . ?
C7 Cg1 1.981(3) . ?
C8 Cg2 0.600(3) . ?
C8 C9 1.425(4) . ?
C9 C12 1.358(4) . ?
C9 C10 1.463(4) . ?
C9 Cg2 2.024(3) . ?
C12 H12 0.9500 . ?
S1 O5 1.5230(18) . ?
S1 C13 1.780(3) . ?
S1 C14 1.788(3) . ?
C13 H13A 0.9800 . ?
C13 H13B 0.9800 . ?
C13 H13C 0.9800 . ?
C14 H14A 0.9800 . ?
C14 H14B 0.9800 . ?
C14 H14C 0.9800 . ?
S2 O6 1.517(2) . ?
S2 C15 1.772(3) . ?
S2 C16 1.780(3) . ?
C15 H15A 0.9800 . ?
C15 H15B 0.9800 . ?
C15 H15C 0.9800 . ?
C16 H16A 0.9800 . ?
C16 H16B 0.9800 . ?
C16 H16C 0.9800 . ?

loop_
_geom_hbond_atom_site_label_D
_geom_hbond_atom_site_label_H
_geom_hbond_atom_site_label_A
_geom_hbond_distance_DH
_geom_hbond_distance_HA
_geom_hbond_distance_DA
_geom_hbond_angle_DHA
_geom_hbond_site_symmetry_A
N1 H1N O5 0.89(3) 1.93(3) 2.808(3) 166(3) 3_566
N2 H2N O5 0.96(3) 1.91(3) 2.871(3) 177(3) 4_566
N3 H3N O6 1.00(3) 1.78(3) 2.768(3) 171(3) 1_565
N4 H4N O6 0.93(3) 1.92(3) 2.843(3) 171(3) 2_665
C1 H1 O1 0.95 2.38 3.259(3) 153.5 2_556
C15 H15B O2 0.98 2.34 3.216(3) 148.7 2_645
C12 H12 O3 0.95 2.25 3.192(3) 171.3 2_645
C13 H13B O4 0.98 2.27 3.208(3) 159.9 4_575
C16 H16A O3 0.98 2.62 3.529(4) 154.5 4_575
C15 H15A Cg2 0.98 2.86 3.829(3) 171.9 3_666
C16 H16B Cg1 0.98 2.82 3.692(3) 148.0 2_645

loop_
_geom_torsion_atom_site_label_1
_geom_torsion_atom_site_label_2
_geom_torsion_atom_site_label_3
_geom_torsion_atom_site_label_4
_geom_torsion
_geom_torsion_site_symmetry_1
_geom_torsion_site_symmetry_2
_geom_torsion_site_symmetry_3
_geom_torsion_site_symmetry_4
_geom_torsion_publ_flag
C2 N1 C1 C4 -0.1(4) . . . . ?
C3 N2 C2 O1 177.3(3) . . . . ?
C3 N2 C2 N1 -3.0(4) . . . . ?
C1 N1 C2 O1 -179.5(3) . . . . ?
C1 N1 C2 N2 0.8(4) . . . . ?
C2 N2 C3 O2 -177.3(2) . . . . ?
C2 N2 C3 C4 4.0(4) . . . . ?
N1 C1 C4 C5 179.6(2) . . . . ?
N1 C1 C4 C3 1.2(4) . . . . ?
N1 C1 C4 Cg1 -179.37(18) . . . . ?
O2 C3 C4 C1 178.4(3) . . . . ?
N2 C3 C4 C1 -2.9(4) . . . . ?
O2 C3 C4 C5 -0.1(4) . . . . ?
N2 C3 C4 C5 178.6(2) . . . . ?
O2 C3 C4 Cg1 -1.0(4) . . . . ?
N2 C3 C4 Cg1 177.61(17) . . . . ?
C1 C4 C5 Cg1 139(5) . . . . ?
C3 C4 C5 Cg1 -42(5) . . . . ?
C1 C4 C5 C6 139(4) . . . . ?
C3 C4 C5 C6 -42(4) . . . . ?
Cg1 C4 C5 C6 0(2) . . . . ?
C4 C5 C6 Cg1 1(100) . . . . ?
Cg1 C5 C6 C7 -76(100) . . . . ?
C4 C5 C6 C7 -75(7) . . . . ?
Cg1 C5 C6 Cg2 -74(100) . . . . ?
C4 C5 C6 Cg2 -73(5) . . . . ?
Cg1 C6 C7 Cg2 7(11) . . . . ?
C5 C6 C7 Cg2 7(10) . . . . ?
Cg1 C6 C7 C8 7(10) . . . . ?
C5 C6 C7 C8 7(9) . . . . ?
Cg2 C6 C7 C8 0(3) . . . . ?
C5 C6 C7 Cg1 0(3) . . . . ?
Cg2 C6 C7 Cg1 -7(11) . . . . ?
C6 C7 C8 Cg2 -59(100) . . . . ?
Cg1 C7 C8 Cg2 -58(100) . . . . ?
Cg2 C7 C8 C9 -56(100) . . . . ?
C6 C7 C8 C9 -116(5) . . . . ?
Cg1 C7 C8 C9 -114(5) . . . . ?
Cg2 C8 C9 C12 -137(6) . . . . ?
C7 C8 C9 C12 -137(4) . . . . ?
Cg2 C8 C9 C10 41(6) . . . . ?
C7 C8 C9 C10 41(5) . . . . ?
C7 C8 C9 Cg2 0(3) . . . . ?
C11 N4 C10 O4 -178.8(3) . . . . ?
C11 N4 C10 C9 -0.2(4) . . . . ?
C12 C9 C10 O4 -179.9(3) . . . . ?
C8 C9 C10 O4 1.9(4) . . . . ?
Cg2 C9 C10 O4 2.7(4) . . . . ?
C12 C9 C10 N4 1.6(4) . . . . ?
C8 C9 C10 N4 -176.6(2) . . . . ?
Cg2 C9 C10 N4 -175.75(18) . . . . ?
C10 N4 C11 O3 178.9(3) . . . . ?
C10 N4 C11 N3 -1.6(4) . . . . ?
C12 N3 C11 O3 -178.4(3) . . . . ?
C12 N3 C11 N4 2.1(4) . . . . ?
C11 N3 C12 C9 -0.8(4) . . . . ?
C8 C9 C12 N3 176.9(2) . . . . ?
C10 C9 C12 N3 -1.1(4) . . . . ?
Cg2 C9 C12 N3 176.01(19) . . . . ?
C7 C6 Cg1 C5 104(100) . . . . ?
Cg2 C6 Cg1 C5 106(100) . . . . ?
C5 C6 Cg1 C7 -104(100) . . . . ?
Cg2 C6 Cg1 C7 2(3) . . . . ?
C5 C6 Cg1 C4 -179(100) . . . . ?
C7 C6 Cg1 C4 -75(9) . . . . ?
Cg2 C6 Cg1 C4 -73(7) . . . . ?
C4 C5 Cg1 C6 -179(100) . . . . ?
C6 C5 Cg1 C7 104(100) . . . . ?
C4 C5 Cg1 C7 -75(9) . . . . ?
C6 C5 Cg1 C4 179(100) . . . . ?
Cg2 C7 Cg1 C6 -174(9) . . . . ?
C8 C7 Cg1 C6 -174(8) . . . . ?
Cg2 C7 Cg1 C5 6(9) . . . . ?
C8 C7 Cg1 C5 6(8) . . . . ?
C6 C7 Cg1 C5 -180(100) . . . . ?
Cg2 C7 Cg1 C4 -38(5) . . . . ?
C8 C7 Cg1 C4 -38(4) . . . . ?
C6 C7 Cg1 C4 137(7) . . . . ?
C1 C4 Cg1 C6 139(5) . . . . ?
C5 C4 Cg1 C6 180(100) . . . . ?
C3 C4 Cg1 C6 -42(5) . . . . ?
C1 C4 Cg1 C5 -41(5) . . . . ?
C3 C4 Cg1 C5 138(5) . . . . ?
C1 C4 Cg1 C7 106.7(15) . . . . ?
C5 C4 Cg1 C7 148(5) . . . . ?
C3 C4 Cg1 C7 -73.9(15) . . . . ?
C6 C7 Cg2 C8 121(100) . . . . ?
Cg1 C7 Cg2 C8 122(100) . . . . ?
C8 C7 Cg2 C6 -121(100) . . . . ?
Cg1 C7 Cg2 C6 2(2) . . . . ?
C8 C7 Cg2 C9 124(100) . . . . ?
C6 C7 Cg2 C9 -116(7) . . . . ?
Cg1 C7 Cg2 C9 -114(6) . . . . ?
C9 C8 Cg2 C7 124(100) . . . . ?
C7 C8 Cg2 C6 121(100) . . . . ?
C9 C8 Cg2 C6 -116(7) . . . . ?
C7 C8 Cg2 C9 -124(100) . . . . ?
Cg1 C6 Cg2 C7 -175(8) . . . . ?
C5 C6 Cg2 C7 -175(7) . . . . ?
Cg1 C6 Cg2 C8 5(8) . . . . ?
C5 C6 Cg2 C8 5(7) . . . . ?
C7 C6 Cg2 C8 -180(100) . . . . ?
Cg1 C6 Cg2 C9 -52(6) . . . . ?
C5 C6 Cg2 C9 -52(4) . . . . ?
C7 C6 Cg2 C9 123(6) . . . . ?
C12 C9 Cg2 C7 -136(6) . . . . ?
C8 C9 Cg2 C7 -180(100) . . . . ?
C10 C9 Cg2 C7 41(6) . . . . ?
C12 C9 Cg2 C8 44(6) . . . . ?
C10 C9 Cg2 C8 -139(6) . . . . ?
C12 C9 Cg2 C6 165(2) . . . . ?
C8 C9 Cg2 C6 121(6) . . . . ?
C10 C9 Cg2 C6 -18(2) . . . . ?
